data_4109610
loop_
_publ_author_name
'Laura de Quadras'
'Eike B. Bauer'
'Wolfgang Mohr'
'James C. Bohling'
'Thomas B. Peters'
'Jos\'e Miguel Mart\'in-Alvarez'
'Frank Hampel'
'John A. Gladysz'

_publ_section_title
;
 sp Carbon Chains Surrounded by sp3 Carbon Double Helices: Directed
 Syntheses of Wirelike Pt(C\\tbC)nPt Moieties That Are Spanned by Two
 P(CH2)mP Linkages via Alkene Metathesis
;
_journal_name_full 'Journal of the American Chemical Society'
_journal_page_first 8296
_journal_page_last 8309
_journal_paper_doi 10.1021/ja071612n
_journal_volume 129
_journal_year 2007
_chemical_formula_sum 'C110 H124 F10 P4 Pt2'
_chemical_formula_weight 2150.15
_chemical_name_systematic
; 
 ? 
;
_space_group_IT_number 2
_symmetry_cell_setting triclinic
_symmetry_space_group_name_Hall '-P 1'
_symmetry_space_group_name_H-M 'P -1'
_atom_sites_solution_hydrogens geom
_atom_sites_solution_primary direct
_atom_sites_solution_secondary difmap
_audit_creation_method SHELXL-97
_cell_angle_alpha 79.8900(10)
_cell_angle_beta 89.5110(10)
_cell_angle_gamma 66.2030(10)
_cell_formula_units_Z 1
_cell_length_a 11.506(2)
_cell_length_b 13.742(3)
_cell_length_c 17.183(3)
_cell_measurement_reflns_used 10799
_cell_measurement_temperature 173(2)
_cell_volume 2441.5(8)
_computing_cell_refinement DENZO-SMN
_computing_data_collection 'Nonius Collect'
_computing_data_reduction DENZO-SMN
_computing_molecular_graphics 'SHELXTL NT'
_computing_publication_material 'SHELXTL NT'
_computing_structure_refinement 'SHELXL-97 (Sheldrick, 1997)'
_computing_structure_solution 'SHELXS-97 (Sheldrick, 1990)'
_diffrn_ambient_temperature 173(2)
_diffrn_detector_area_resol_mean 9
_diffrn_measured_fraction_theta_full 0.998
_diffrn_measured_fraction_theta_max 0.998
_diffrn_measurement_device_type 'Nonius KappaCCD'
_diffrn_radiation_monochromator graphite
_diffrn_radiation_source 'fine-focus rotating anode'
_diffrn_radiation_type MoK\a
_diffrn_radiation_wavelength 0.71073
_diffrn_reflns_av_R_equivalents 0.0203
_diffrn_reflns_av_sigmaI/netI 0.0331
_diffrn_reflns_limit_h_max 14
_diffrn_reflns_limit_h_min -14
_diffrn_reflns_limit_k_max 17
_diffrn_reflns_limit_k_min -17
_diffrn_reflns_limit_l_max 22
_diffrn_reflns_limit_l_min -22
_diffrn_reflns_number 21192
_diffrn_reflns_theta_full 27.50
_diffrn_reflns_theta_max 27.50
_diffrn_reflns_theta_min 2.21
_exptl_absorpt_coefficient_mu 2.994
_exptl_absorpt_correction_T_max 0.4670
_exptl_absorpt_correction_T_min 0.3806
_exptl_absorpt_correction_type empirical
_exptl_absorpt_process_details Scalepack
_exptl_crystal_colour yellow
_exptl_crystal_density_diffrn 1.462
_exptl_crystal_description column
_exptl_crystal_F_000 1090
_exptl_crystal_size_max 0.40
_exptl_crystal_size_mid 0.30
_exptl_crystal_size_min 0.30
_refine_diff_density_max 1.566
_refine_diff_density_min -1.268
_refine_diff_density_rms 0.091
_refine_ls_extinction_method none
_refine_ls_goodness_of_fit_ref 1.012
_refine_ls_hydrogen_treatment mixed
_refine_ls_matrix_type full
_refine_ls_number_parameters 596
_refine_ls_number_reflns 11168
_refine_ls_number_restraints 5
_refine_ls_restrained_S_all 1.012
_refine_ls_R_factor_all 0.0363
_refine_ls_R_factor_gt 0.0292
_refine_ls_shift/su_max 0.089
_refine_ls_shift/su_mean 0.007
_refine_ls_structure_factor_coef Fsqd
_refine_ls_weighting_details 'calc w=1/[\s^2^(Fo^2^)+(0.0474P)^2^+1.4079P] where P=(Fo^2^+2Fc^2^)/3'
_refine_ls_weighting_scheme calc
_refine_ls_wR_factor_gt 0.0737
_refine_ls_wR_factor_ref 0.0774
_reflns_number_gt 9873
_reflns_number_total 11168
_reflns_threshold_expression >2sigma(I)
_cod_data_source_file ja071612nsi20070411_101937.cif
_cod_data_source_block ldq06_3
_cod_original_cell_volume 2441.6(8)
_cod_database_code 4109610

loop_
_symmetry_equiv_pos_as_xyz
'x, y, z'
'-x, -y, -z'

loop_
_atom_site_label
_atom_site_type_symbol
_atom_site_fract_x
_atom_site_fract_y
_atom_site_fract_z
_atom_site_U_iso_or_equiv
_atom_site_adp_type
_atom_site_occupancy
_atom_site_symmetry_multiplicity
_atom_site_calc_flag
_atom_site_refinement_flags
Pt1 Pt 0.933599(10) -0.195999(9) 0.858855(6) 0.02644(5) Uani 1 1 d .
P1 P 0.73448(7) -0.18221(6) 0.82115(5) 0.02712(16) Uani 1 1 d .
C1 C 0.9463(3) -0.1377(3) 0.74618(19) 0.0360(7) Uani 1 1 d .
C1A C 0.6330(3) -0.0494(3) 0.7627(2) 0.0380(7) Uani 1 1 d .
H1AA H 0.6591 -0.0459 0.7076 0.046 Uiso 1 1 calc R
H1AB H 0.5439 -0.0423 0.7614 0.046 Uiso 1 1 calc R
P2 P 1.13769(7) -0.21449(7) 0.88901(5) 0.02898(16) Uani 1 1 d .
C2A C 0.6381(4) 0.0462(3) 0.7942(3) 0.0482(9) Uani 1 1 d .
H2AA H 0.6249 0.0365 0.8515 0.058 Uiso 1 1 calc R
H2AB H 0.7246 0.0445 0.7883 0.058 Uiso 1 1 calc R
C2 C 0.9525(4) -0.0982(3) 0.6780(2) 0.0412(8) Uani 1 1 d .
C3 C 0.9689(4) -0.0555(3) 0.6028(2) 0.0437(8) Uani 1 1 d .
C3A C 0.5417(5) 0.1573(4) 0.7541(3) 0.0659(12) Uani 1 1 d .
H3AA H 0.4549 0.1606 0.7620 0.079 Uiso 1 1 calc R
H3AB H 0.5509 0.2128 0.7801 0.079 Uiso 1 1 calc R
C4 C 0.9875(4) -0.0187(3) 0.5369(2) 0.0446(8) Uani 1 1 d .
C4A C 0.5552(7) 0.1833(5) 0.6691(4) 0.095(2) Uani 1 1 d .
H4AA H 0.5317 0.1354 0.6419 0.114 Uiso 1 1 calc R
H4AB H 0.6457 0.1679 0.6607 0.114 Uiso 1 1 calc R
C5A C 0.4725(7) 0.3027(5) 0.6308(4) 0.108(2) Uani 1 1 d .
H5AA H 0.3851 0.3231 0.6485 0.130 Uiso 1 1 calc R
H5AB H 0.5080 0.3500 0.6493 0.130 Uiso 1 1 calc R
C6A C 0.4666(10) 0.3213(8) 0.5438(5) 0.153(4) Uani 1 1 d .
H6AA H 0.4180 0.4000 0.5248 0.184 Uiso 1 1 calc R
H6AB H 0.4151 0.2849 0.5269 0.184 Uiso 1 1 calc R
C7A C 0.5809(13) 0.2889(14) 0.5017(10) 0.308(13) Uani 1 1 d .
H7AA H 0.6431 0.2209 0.5341 0.370 Uiso 1 1 calc R
H7AB H 0.5597 0.2699 0.4524 0.370 Uiso 1 1 calc R
C8A C 0.6415(10) 0.3512(9) 0.4813(10) 0.195(6) Uani 1 1 d .
H8AA H 0.6679 0.3673 0.5305 0.234 Uiso 1 1 calc R
H8AB H 0.5795 0.4207 0.4504 0.234 Uiso 1 1 calc R
C9A C 0.7622(10) 0.3108(7) 0.4320(6) 0.140(3) Uani 1 1 d .
H9AA H 0.8203 0.2367 0.4581 0.168 Uiso 1 1 calc R
H9AB H 0.7350 0.3068 0.3786 0.168 Uiso 1 1 calc R
C10A C 0.8330(9) 0.3806(8) 0.4235(5) 0.126(3) Uani 1 1 d .
H10G H 0.7723 0.4554 0.4008 0.152 Uiso 1 1 calc R
H10H H 0.8968 0.3567 0.3840 0.152 Uiso 1 1 calc R
C11 C 0.9144(3) -0.2498(2) 0.97615(17) 0.0257(6) Uani 1 1 d .
C11A C 0.9020(10) 0.3849(6) 0.4972(5) 0.131(3) Uani 1 1 d .
H11A H 0.9397 0.4384 0.4827 0.157 Uiso 1 1 calc R
H11B H 0.8387 0.4113 0.5365 0.157 Uiso 1 1 calc R
F12 F 1.06626(18) -0.42989(14) 0.98112(11) 0.0354(4) Uani 1 1 d .
C12 C 0.9778(3) -0.3552(2) 1.01720(18) 0.0290(6) Uani 1 1 d .
C12A C 1.0035(8) 0.2808(6) 0.5351(5) 0.110(2) Uani 1 1 d .
H12A H 1.0684 0.2544 0.4967 0.132 Uiso 1 1 calc R
H12B H 0.9668 0.2267 0.5500 0.132 Uiso 1 1 calc R
F13 F 1.0302(2) -0.49291(17) 1.13239(12) 0.0493(5) Uani 1 1 d .
C13 C 0.9613(3) -0.3907(3) 1.09503(19) 0.0349(7) Uani 1 1 d .
C13A C 1.0664(9) 0.2914(8) 0.6081(5) 0.127(3) Uani 1 1 d .
H13A H 1.0019 0.3151 0.6471 0.153 Uiso 1 1 calc R
H13B H 1.0992 0.3481 0.5933 0.153 Uiso 1 1 calc R
F14 F 0.8559(3) -0.3514(2) 1.21199(12) 0.0560(6) Uani 1 1 d .
C14 C 0.8745(4) -0.3186(3) 1.13632(18) 0.0380(8) Uani 1 1 d .
C14A C 1.1754(7) 0.1866(6) 0.6466(4) 0.0926(19) Uani 1 1 d D
H14A H 1.2243 0.2032 0.6831 0.111 Uiso 1 1 d R
H14B H 1.2294 0.1602 0.6054 0.111 Uiso 1 1 d R
F15 F 0.7241(2) -0.14097(19) 1.13798(13) 0.0530(6) Uani 1 1 d .
C15 C 0.8089(3) -0.2126(3) 1.09904(19) 0.0358(7) Uani 1 1 d .
C15A C 1.1471(7) 0.0858(7) 0.6918(5) 0.059(2) Uani 0.639(7) 1 d PD
H15A H 1.0931 0.0716 0.6573 0.071 Uiso 0.639(7) 1 d PR
C15B C 1.0776(11) 0.1594(8) 0.7006(6) 0.047(3) Uani 0.361(7) 1 d PD
H15B H 1.0987 0.1115 0.7378 0.056 Uiso 0.639(7) 1 d PR
H15C H 1.0058 0.1629 0.6704 0.056 Uiso 0.361(7) 1 d PR
H15D H 1.0496 0.2030 0.7407 0.056 Uiso 0.361(7) 1 d PR
C16A C 1.2639(6) -0.0195(5) 0.7222(4) 0.0471(16) Uani 0.639(7) 1 d PD
H16A H 1.3140 -0.0066 0.7602 0.056 Uiso 0.639(7) 1 d PR
H16B H 1.3145 -0.0382 0.6780 0.056 Uiso 0.639(7) 1 d PR
H16D H 1.1883 -0.0021 0.6934 0.056 Uiso 0.361(7) 1 d PR
C16B C 1.1701(13) 0.0412(9) 0.7331(6) 0.043(3) Uani 0.361(7) 1 d PD
H16C H 1.2490 0.0411 0.7510 0.052 Uiso 0.361(7) 1 d PR
F16 F 0.76378(19) -0.07534(15) 0.98830(12) 0.0394(4) Uani 1 1 d .
C16 C 0.8315(3) -0.1814(2) 1.02166(18) 0.0300(6) Uani 1 1 d .
C17A C 1.2352(5) -0.1159(5) 0.7607(3) 0.0416(14) Uani 0.639(7) 1 d PD
H17A H 1.3122 -0.1806 0.7655 0.050 Uiso 0.639(7) 1 d PR
H17B H 1.1755 -0.1224 0.7255 0.050 Uiso 0.639(7) 1 d PR
C17B C 1.1161(9) -0.0087(6) 0.8020(5) 0.032(2) Uani 0.361(7) 1 d PD
H17C H 1.0343 -0.0031 0.7842 0.039 Uiso 0.361(7) 1 d PR
H17D H 1.1031 0.0328 0.8432 0.039 Uiso 0.361(7) 1 d PR
C18A C 1.1872(4) -0.1119(4) 0.8334(3) 0.0622(13) Uani 1 1 d D
H18A H 1.2496 -0.1070 0.8675 0.075 Uiso 1 1 d R
H18B H 1.1141 -0.0440 0.8276 0.075 Uiso 1 1 d R
C21 C 0.7369(3) -0.2773(3) 0.75881(18) 0.0332(7) Uani 1 1 d .
C22 C 0.6286(4) -0.2969(4) 0.7487(2) 0.0487(9) Uani 1 1 d .
H22A H 0.5545 -0.2612 0.7748 0.058 Uiso 1 1 calc R
C23 C 0.6286(5) -0.3680(4) 0.7008(3) 0.0618(12) Uani 1 1 d .
H23A H 0.5543 -0.3807 0.6940 0.074 Uiso 1 1 calc R
C24 C 0.7349(5) -0.4201(4) 0.6633(3) 0.0679(13) Uani 1 1 d .
H24A H 0.7346 -0.4695 0.6310 0.081 Uiso 1 1 calc R
C25 C 0.8418(5) -0.4015(4) 0.6720(3) 0.0653(12) Uani 1 1 d .
H25A H 0.9150 -0.4373 0.6452 0.078 Uiso 1 1 calc R
C26 C 0.8440(4) -0.3304(3) 0.7199(2) 0.0472(9) Uani 1 1 d .
H26A H 0.9187 -0.3181 0.7260 0.057 Uiso 1 1 calc R
C31 C 0.6429(3) -0.2101(3) 0.90205(18) 0.0296(6) Uani 1 1 d .
C32 C 0.6873(3) -0.3163(3) 0.94512(18) 0.0298(6) Uani 1 1 d .
H32A H 0.7593 -0.3717 0.9291 0.036 Uiso 1 1 calc R
C33 C 0.6268(3) -0.3412(3) 1.0109(2) 0.0350(7) Uani 1 1 d .
H33A H 0.6571 -0.4133 1.0399 0.042 Uiso 1 1 calc R
C34 C 0.5215(3) -0.2600(3) 1.0341(2) 0.0411(8) Uani 1 1 d .
H34A H 0.4806 -0.2767 1.0796 0.049 Uiso 1 1 calc R
C35 C 0.4761(3) -0.1559(3) 0.9919(2) 0.0421(8) Uani 1 1 d .
H35A H 0.4034 -0.1012 1.0079 0.050 Uiso 1 1 calc R
C36 C 0.5362(3) -0.1305(3) 0.9257(2) 0.0361(7) Uani 1 1 d .
H36A H 0.5043 -0.0584 0.8966 0.043 Uiso 1 1 calc R
C41 C 1.2569(3) -0.3393(3) 0.86647(19) 0.0336(7) Uani 1 1 d .
C42 C 1.2237(3) -0.3977(3) 0.8196(2) 0.0407(8) Uani 1 1 d .
H42A H 1.1366 -0.3778 0.8048 0.049 Uiso 1 1 calc R
C43 C 1.3176(4) -0.4855(3) 0.7939(2) 0.0473(9) Uani 1 1 d .
H43A H 1.2944 -0.5253 0.7618 0.057 Uiso 1 1 calc R
C44 C 1.4437(4) -0.5144(3) 0.8150(2) 0.0443(8) Uani 1 1 d .
H44A H 1.5078 -0.5730 0.7963 0.053 Uiso 1 1 calc R
C45 C 1.4775(3) -0.4581(3) 0.8634(2) 0.0449(8) Uani 1 1 d .
H45A H 1.5646 -0.4795 0.8790 0.054 Uiso 1 1 calc R
C46 C 1.3854(3) -0.3711(3) 0.8890(2) 0.0384(7) Uani 1 1 d .
H46A H 1.4092 -0.3327 0.9221 0.046 Uiso 1 1 calc R
C51 C 1.1712(3) -0.2166(3) 0.99261(19) 0.0307(6) Uani 1 1 d .
C52 C 1.1413(3) -0.1186(3) 1.0179(2) 0.0366(7) Uani 1 1 d .
H52A H 1.1147 -0.0533 0.9799 0.044 Uiso 1 1 calc R
C53 C 1.1498(3) -0.1157(3) 1.0972(2) 0.0461(9) Uani 1 1 d .
H53A H 1.1303 -0.0485 1.1136 0.055 Uiso 1 1 calc R
C54 C 1.1866(3) -0.2094(3) 1.1529(2) 0.0449(9) Uani 1 1 d .
H54A H 1.1900 -0.2068 1.2077 0.054 Uiso 1 1 calc R
C55 C 1.2186(3) -0.3079(3) 1.1289(2) 0.0410(8) Uani 1 1 d .
H55A H 1.2456 -0.3729 1.1673 0.049 Uiso 1 1 calc R
C56 C 1.2115(3) -0.3114(3) 1.0494(2) 0.0352(7) Uani 1 1 d .
H56A H 1.2341 -0.3790 1.0332 0.042 Uiso 1 1 calc R
C101 C 0.6278(12) -0.0050(10) 0.5031(6) 0.199(6) Uani 1 1 d D
H10C H 0.7125 -0.0340 0.4856 0.239 Uiso 1 1 d R
H10D H 0.6238 0.0428 0.5386 0.239 Uiso 1 1 d R
C102 C 0.6015(13) -0.0975(8) 0.5442(6) 0.185(7) Uani 1 1 d D
H10A H 0.6618 -0.1390 0.5885 0.221 Uiso 1 1 d R
H10B H 0.6086 -0.1448 0.5077 0.221 Uiso 1 1 d R
C103 C 0.4763(15) -0.0634(9) 0.5712(6) 0.196(7) Uani 1 1 d D
H10E H 0.4673 -0.0162 0.6080 0.235 Uiso 1 1 d R
H10F H 0.4622 -0.1247 0.5980 0.235 Uiso 1 1 d R

loop_
_atom_site_aniso_label
_atom_site_aniso_U_11
_atom_site_aniso_U_22
_atom_site_aniso_U_33
_atom_site_aniso_U_23
_atom_site_aniso_U_13
_atom_site_aniso_U_12
Pt1 0.02494(7) 0.03188(7) 0.02145(7) 0.00235(4) 0.00061(4) -0.01349(5)
P1 0.0252(4) 0.0312(4) 0.0239(4) 0.0018(3) -0.0016(3) -0.0131(3)
C1 0.0325(16) 0.0456(19) 0.0291(16) 0.0035(14) -0.0018(13) -0.0194(15)
C1A 0.0359(17) 0.0389(18) 0.0336(17) 0.0071(14) -0.0048(14) -0.0150(14)
P2 0.0245(4) 0.0343(4) 0.0278(4) 0.0015(3) 0.0008(3) -0.0146(3)
C2A 0.051(2) 0.0348(18) 0.054(2) 0.0028(16) -0.0004(18) -0.0176(17)
C2 0.047(2) 0.054(2) 0.0269(17) 0.0025(15) -0.0003(14) -0.0300(18)
C3 0.056(2) 0.051(2) 0.0291(18) 0.0018(15) -0.0009(16) -0.0303(18)
C3A 0.060(3) 0.045(2) 0.079(3) 0.005(2) -0.001(2) -0.015(2)
C4 0.064(2) 0.047(2) 0.0277(17) 0.0022(14) -0.0003(16) -0.0313(19)
C4A 0.117(5) 0.069(4) 0.072(4) 0.013(3) -0.014(3) -0.022(4)
C5A 0.114(5) 0.075(4) 0.108(5) 0.036(4) -0.031(4) -0.031(4)
C6A 0.146(8) 0.122(7) 0.124(7) 0.053(6) 0.000(6) -0.015(6)
C7A 0.127(10) 0.30(2) 0.30(2) 0.196(17) 0.031(12) 0.009(12)
C8A 0.122(8) 0.138(9) 0.36(2) -0.089(11) 0.068(11) -0.072(7)
C9A 0.164(9) 0.106(6) 0.126(7) -0.011(5) -0.030(7) -0.034(6)
C10A 0.157(8) 0.131(7) 0.098(6) -0.029(5) 0.003(5) -0.063(6)
C11 0.0233(13) 0.0306(15) 0.0230(14) -0.0003(11) 0.0009(11) -0.0127(12)
C11A 0.184(9) 0.084(5) 0.119(6) -0.031(5) 0.033(6) -0.044(6)
F12 0.0354(10) 0.0312(9) 0.0348(10) -0.0043(7) 0.0058(8) -0.0096(8)
C12 0.0278(15) 0.0319(15) 0.0279(15) -0.0029(12) 0.0017(12) -0.0140(12)
C12A 0.124(6) 0.097(5) 0.115(6) -0.044(4) 0.013(5) -0.042(5)
F13 0.0644(14) 0.0363(11) 0.0362(11) 0.0097(8) -0.0046(10) -0.0159(10)
C13 0.0395(18) 0.0344(16) 0.0287(16) 0.0045(13) -0.0041(13) -0.0171(14)
C13A 0.158(8) 0.152(8) 0.105(6) -0.065(6) 0.027(6) -0.080(7)
F14 0.0835(17) 0.0684(15) 0.0221(10) -0.0006(9) 0.0126(10) -0.0406(14)
C14 0.052(2) 0.049(2) 0.0181(14) -0.0005(13) 0.0036(14) -0.0277(17)
C14A 0.126(6) 0.108(5) 0.077(4) -0.022(4) 0.021(4) -0.081(5)
F15 0.0615(14) 0.0579(14) 0.0406(12) -0.0220(10) 0.0226(10) -0.0206(11)
C15 0.0399(18) 0.0426(18) 0.0293(16) -0.0132(14) 0.0093(13) -0.0190(15)
C15A 0.056(4) 0.063(5) 0.063(5) -0.003(4) -0.004(4) -0.032(4)
C15B 0.066(7) 0.030(5) 0.033(5) -0.003(4) 0.006(5) -0.008(5)
C16A 0.045(4) 0.059(4) 0.040(3) 0.002(3) 0.012(3) -0.029(3)
C16B 0.071(9) 0.034(6) 0.021(5) 0.002(4) 0.012(5) -0.021(6)
F16 0.0423(11) 0.0274(9) 0.0408(11) -0.0032(8) 0.0044(9) -0.0079(8)
C16 0.0308(15) 0.0289(15) 0.0309(16) -0.0006(12) 0.0001(12) -0.0147(13)
C17A 0.038(3) 0.041(3) 0.041(3) -0.003(2) 0.005(2) -0.013(2)
C17B 0.044(5) 0.026(4) 0.027(4) -0.001(3) 0.004(4) -0.017(4)
C18A 0.048(2) 0.079(3) 0.061(3) 0.030(2) -0.015(2) -0.044(2)
C21 0.0387(17) 0.0377(17) 0.0238(15) -0.0007(12) -0.0004(13) -0.0182(14)
C22 0.051(2) 0.070(3) 0.040(2) -0.0145(18) 0.0068(17) -0.039(2)
C23 0.083(3) 0.087(3) 0.045(2) -0.017(2) 0.005(2) -0.063(3)
C24 0.101(4) 0.071(3) 0.048(2) -0.025(2) 0.006(3) -0.046(3)
C25 0.075(3) 0.071(3) 0.055(3) -0.032(2) 0.011(2) -0.027(3)
C26 0.047(2) 0.055(2) 0.039(2) -0.0125(17) 0.0013(16) -0.0194(18)
C31 0.0262(14) 0.0356(16) 0.0283(15) -0.0043(12) -0.0002(12) -0.0144(13)
C32 0.0275(15) 0.0343(16) 0.0287(15) -0.0052(12) 0.0026(12) -0.0143(13)
C33 0.0336(16) 0.0413(18) 0.0339(17) -0.0031(14) 0.0051(13) -0.0206(14)
C34 0.0371(18) 0.055(2) 0.0402(19) -0.0119(16) 0.0141(15) -0.0266(17)
C35 0.0290(16) 0.0442(19) 0.052(2) -0.0142(16) 0.0119(15) -0.0118(15)
C36 0.0268(15) 0.0360(17) 0.0421(18) -0.0055(14) 0.0005(13) -0.0102(13)
C41 0.0301(16) 0.0426(18) 0.0274(15) -0.0023(13) 0.0065(12) -0.0159(14)
C42 0.0342(17) 0.054(2) 0.0347(18) -0.0090(15) 0.0019(14) -0.0187(16)
C43 0.051(2) 0.053(2) 0.039(2) -0.0136(17) 0.0054(16) -0.0202(18)
C44 0.0419(19) 0.044(2) 0.0405(19) -0.0049(15) 0.0114(15) -0.0129(16)
C45 0.0279(17) 0.050(2) 0.051(2) -0.0041(17) 0.0047(15) -0.0120(15)
C46 0.0317(17) 0.0449(19) 0.0397(18) -0.0078(15) 0.0031(14) -0.0169(15)
C51 0.0216(14) 0.0372(16) 0.0341(16) -0.0047(13) 0.0002(12) -0.0136(12)
C52 0.0298(16) 0.0352(17) 0.0434(19) -0.0066(14) 0.0004(14) -0.0122(14)
C53 0.0363(18) 0.050(2) 0.056(2) -0.0240(18) 0.0036(16) -0.0158(16)
C54 0.0388(19) 0.060(2) 0.0375(19) -0.0162(17) 0.0002(15) -0.0184(17)
C55 0.0366(18) 0.050(2) 0.0331(17) -0.0009(15) -0.0005(14) -0.0163(16)
C56 0.0309(16) 0.0363(17) 0.0371(17) -0.0036(13) -0.0031(13) -0.0138(14)
C101 0.283(15) 0.152(10) 0.114(7) -0.082(7) -0.004(9) -0.016(10)
C102 0.274(16) 0.086(6) 0.112(8) -0.009(5) -0.108(10) 0.010(8)
C103 0.35(2) 0.103(8) 0.101(7) 0.019(6) -0.113(11) -0.073(10)

loop_
_atom_type_symbol
_atom_type_description
_atom_type_scat_dispersion_real
_atom_type_scat_dispersion_imag
_atom_type_scat_source
C C 0.0033 0.0016 'International Tables Vol C Tables 4.2.6.8 and 6.1.1.4'
H H 0.0000 0.0000 'International Tables Vol C Tables 4.2.6.8 and 6.1.1.4'
F F 0.0171 0.0103 'International Tables Vol C Tables 4.2.6.8 and 6.1.1.4'
P P 0.1023 0.0942 'International Tables Vol C Tables 4.2.6.8 and 6.1.1.4'
Pt Pt -1.7033 8.3905 'International Tables Vol C Tables 4.2.6.8 and 6.1.1.4'

loop_
_geom_angle_atom_site_label_1
_geom_angle_atom_site_label_2
_geom_angle_atom_site_label_3
_geom_angle
_geom_angle_site_symmetry_3
C1 Pt1 C11 177.45(13) .
C1 Pt1 P1 87.21(9) .
C11 Pt1 P1 91.93(8) .
C1 Pt1 P2 89.98(9) .
C11 Pt1 P2 90.98(8) .
P1 Pt1 P2 176.15(3) .
C31 P1 C21 102.25(15) .
C31 P1 C1A 106.65(16) .
C21 P1 C1A 104.00(16) .
C31 P1 Pt1 115.12(10) .
C21 P1 Pt1 114.23(11) .
C1A P1 Pt1 113.37(11) .
C2 C1 Pt1 177.5(3) .
C2A C1A P1 114.2(2) .
C51 P2 C41 105.98(15) .
C51 P2 C18A 104.82(18) .
C41 P2 C18A 102.1(2) .
C51 P2 Pt1 114.25(10) .
C41 P2 Pt1 111.66(11) .
C18A P2 Pt1 116.76(13) .
C3A C2A C1A 115.4(4) .
C1 C2 C3 175.7(4) .
C4 C3 C2 177.9(4) .
C4A C3A C2A 113.7(5) .
C3 C4 C4 177.7(6) 2_756
C3A C4A C5A 113.9(6) .
C6A C5A C4A 112.7(7) .
C5A C6A C7A 121.1(10) .
C8A C7A C6A 123.0(19) .
C7A C8A C9A 119.4(13) .
C10A C9A C8A 113.9(8) .
C9A C10A C11A 118.2(8) .
C16 C11 C12 113.1(3) .
C16 C11 Pt1 121.7(2) .
C12 C11 Pt1 125.2(2) .
C12A C11A C10A 114.8(7) .
F12 C12 C13 115.9(3) .
F12 C12 C11 119.5(3) .
C13 C12 C11 124.5(3) .
C11A C12A C13A 111.6(7) .
F13 C13 C12 121.4(3) .
F13 C13 C14 119.2(3) .
C12 C13 C14 119.3(3) .
C12A C13A C14A 113.1(7) .
F14 C14 C15 120.6(3) .
F14 C14 C13 120.4(3) .
C15 C14 C13 119.0(3) .
C13A C14A C15B 88.4(7) .
C13A C14A C15A 120.3(6) .
C15B C14A C15A 38.1(4) .
F15 C15 C14 120.1(3) .
F15 C15 C16 120.9(3) .
C14 C15 C16 119.0(3) .
C16B C15A C15B 111.6(13) .
C16B C15A C16A 44.2(9) .
C15B C15A C16A 150.7(10) .
C16B C15A C14A 138.5(12) .
C15B C15A C14A 68.6(7) .
C16A C15A C14A 116.2(6) .
C15A C15B C16B 29.5(6) .
C15A C15B C14A 73.3(7) .
C16B C15B C14A 94.9(7) .
C16B C16A C17A 93.8(7) .
C16B C16A C15A 31.1(5) .
C17A C16A C15A 115.5(5) .
C15A C16B C16A 104.7(12) .
C15A C16B C17B 140.8(15) .
C16A C16B C17B 109.1(9) .
C15A C16B C15B 38.9(9) .
C16A C16B C15B 140.1(9) .
C17B C16B C15B 110.8(9) .
C15A C16B C17A 135.0(12) .
C16A C16B C17A 51.7(5) .
C17B C16B C17A 61.5(5) .
C15B C16B C17A 159.5(10) .
F16 C16 C15 116.1(3) .
F16 C16 C11 118.9(3) .
C15 C16 C11 125.0(3) .
C18A C17A C16A 116.6(5) .
C18A C17A C17B 47.1(3) .
C16A C17A C17B 79.7(4) .
C18A C17A C16B 92.0(4) .
C16A C17A C16B 34.5(4) .
C17B C17A C16B 47.5(4) .
C18A C17B C16B 115.8(8) .
C18A C17B C17A 48.6(4) .
C16B C17B C17A 71.0(6) .
C17B C18A C17A 84.3(5) .
C17B C18A P2 129.0(5) .
C17A C18A P2 124.5(4) .
C22 C21 C26 118.7(3) .
C22 C21 P1 119.7(3) .
C26 C21 P1 121.6(3) .
C23 C22 C21 120.3(4) .
C24 C23 C22 120.3(4) .
C25 C24 C23 120.3(4) .
C24 C25 C26 120.4(4) .
C25 C26 C21 120.0(4) .
C36 C31 C32 118.9(3) .
C36 C31 P1 123.2(2) .
C32 C31 P1 117.8(2) .
C33 C32 C31 120.5(3) .
C32 C33 C34 119.6(3) .
C35 C34 C33 120.6(3) .
C34 C35 C36 120.2(3) .
C31 C36 C35 120.3(3) .
C42 C41 C46 119.1(3) .
C42 C41 P2 120.4(3) .
C46 C41 P2 120.1(3) .
C41 C42 C43 120.3(3) .
C44 C43 C42 120.1(4) .
C43 C44 C45 120.0(4) .
C46 C45 C44 120.4(3) .
C45 C46 C41 120.1(3) .
C56 C51 C52 118.5(3) .
C56 C51 P2 122.0(2) .
C52 C51 P2 119.0(3) .
C53 C52 C51 120.8(3) .
C52 C53 C54 120.2(3) .
C53 C54 C55 119.9(3) .
C56 C55 C54 120.1(3) .
C55 C56 C51 120.5(3) .
C102 C101 C103 110.3(9) 2_656
C103 C102 C101 112.1(10) .
C102 C103 C101 109.8(9) 2_656

loop_
_geom_bond_atom_site_label_1
_geom_bond_atom_site_label_2
_geom_bond_distance
_geom_bond_site_symmetry_2
Pt1 C1 1.989(3) .
Pt1 C11 2.064(3) .
Pt1 P1 2.3102(9) .
Pt1 P2 2.3109(9) .
P1 C31 1.817(3) .
P1 C21 1.822(3) .
P1 C1A 1.833(3) .
C1 C2 1.217(5) .
C1A C2A 1.529(5) .
P2 C51 1.818(3) .
P2 C41 1.816(3) .
P2 C18A 1.841(4) .
C2A C3A 1.520(5) .
C2 C3 1.365(5) .
C3 C4 1.211(5) .
C3A C4A 1.464(8) .
C4 C4 1.358(7) 2_756
C4A C5A 1.550(7) .
C5A C6A 1.468(11) .
C6A C7A 1.441(15) .
C7A C8A 1.309(17) .
C8A C9A 1.574(14) .
C9A C10A 1.478(12) .
C10A C11A 1.524(11) .
C11 C16 1.388(4) .
C11 C12 1.388(4) .
C11A C12A 1.474(10) .
F12 C12 1.358(4) .
C12 C13 1.380(4) .
C12A C13A 1.511(10) .
F13 C13 1.345(4) .
C13 C14 1.385(5) .
C13A C14A 1.519(11) .
F14 C14 1.345(4) .
C14 C15 1.376(5) .
C14A C15B 1.570(11) .
C14A C15A 1.615(9) .
F15 C15 1.347(4) .
C15 C16 1.380(5) .
C15A C16B 0.818(10) .
C15A C15B 1.041(11) .
C15A C16A 1.533(9) .
C15B C16B 1.542(12) .
C16A C16B 1.106(12) .
C16A C17A 1.530(7) .
C16B C17B 1.518(11) .
C16B C17A 1.947(12) .
F16 C16 1.363(3) .
C17A C18A 1.364(7) .
C17A C17B 1.810(10) .
C17B C18A 1.332(9) .
C21 C22 1.395(5) .
C21 C26 1.389(5) .
C22 C23 1.384(6) .
C23 C24 1.367(7) .
C24 C25 1.368(7) .
C25 C26 1.391(6) .
C31 C36 1.391(5) .
C31 C32 1.401(4) .
C32 C33 1.386(4) .
C33 C34 1.388(5) .
C34 C35 1.373(5) .
C35 C36 1.391(5) .
C41 C42 1.385(5) .
C41 C46 1.399(5) .
C42 C43 1.394(5) .
C43 C44 1.374(5) .
C44 C45 1.384(6) .
C45 C46 1.379(5) .
C51 C56 1.392(5) .
C51 C52 1.395(5) .
C52 C53 1.376(5) .
C53 C54 1.374(6) .
C54 C55 1.389(5) .
C55 C56 1.380(5) .
C101 C102 1.484(12) .
C101 C103 1.627(12) 2_656
C102 C103 1.424(13) .
C103 C101 1.627(12) 2_656

loop_
_geom_torsion_atom_site_label_1
_geom_torsion_atom_site_label_2
_geom_torsion_atom_site_label_3
_geom_torsion_atom_site_label_4
_geom_torsion
_geom_torsion_site_symmetry_1
_geom_torsion_site_symmetry_4
C1 Pt1 P1 C31 -173.08(16) . .
C11 Pt1 P1 C31 4.52(14) . .
P2 Pt1 P1 C31 143.7(4) . .
C1 Pt1 P1 C21 69.01(16) . .
C11 Pt1 P1 C21 -113.39(14) . .
P2 Pt1 P1 C21 25.8(4) . .
C1 Pt1 P1 C1A -49.91(17) . .
C11 Pt1 P1 C1A 127.69(16) . .
P2 Pt1 P1 C1A -93.1(4) . .
C11 Pt1 C1 C2 25(8) . .
P1 Pt1 C1 C2 96(7) . .
P2 Pt1 C1 C2 -87(7) . .
C31 P1 C1A C2A 84.7(3) . .
C21 P1 C1A C2A -167.7(3) . .
Pt1 P1 C1A C2A -43.0(3) . .
C1 Pt1 P2 C51 156.99(16) . .
C11 Pt1 P2 C51 -20.65(14) . .
P1 Pt1 P2 C51 -159.8(4) . .
C1 Pt1 P2 C41 -82.76(16) . .
C11 Pt1 P2 C41 99.60(14) . .
P1 Pt1 P2 C41 -39.6(4) . .
C1 Pt1 P2 C18A 34.2(2) . .
C11 Pt1 P2 C18A -143.4(2) . .
P1 Pt1 P2 C18A 77.4(4) . .
P1 C1A C2A C3A -171.8(3) . .
Pt1 C1 C2 C3 93(9) . .
C1 C2 C3 C4 3(16) . .
C1A C2A C3A C4A -60.7(6) . .
C2 C3 C4 C4 49(22) . 2_756
C2A C3A C4A C5A -170.5(5) . .
C3A C4A C5A C6A -167.9(7) . .
C4A C5A C6A C7A -52.7(16) . .
C5A C6A C7A C8A -88.1(17) . .
C6A C7A C8A C9A -177.3(12) . .
C7A C8A C9A C10A -171.1(14) . .
C8A C9A C10A C11A 67.8(12) . .
C1 Pt1 C11 C16 -1(3) . .
P1 Pt1 C11 C16 -71.1(2) . .
P2 Pt1 C11 C16 111.4(2) . .
C1 Pt1 C11 C12 178(15) . .
P1 Pt1 C11 C12 107.2(2) . .
P2 Pt1 C11 C12 -70.3(2) . .
C9A C10A C11A C12A 62.0(12) . .
C16 C11 C12 F12 -177.1(2) . .
Pt1 C11 C12 F12 4.5(4) . .
C16 C11 C12 C13 0.4(4) . .
Pt1 C11 C12 C13 -178.1(2) . .
C10A C11A C12A C13A -179.5(8) . .
F12 C12 C13 F13 0.7(4) . .
C11 C12 C13 F13 -176.9(3) . .
F12 C12 C13 C14 178.7(3) . .
C11 C12 C13 C14 1.2(5) . .
C11A C12A C13A C14A -177.5(7) . .
F13 C13 C14 F14 -2.5(5) . .
C12 C13 C14 F14 179.4(3) . .
F13 C13 C14 C15 176.8(3) . .
C12 C13 C14 C15 -1.4(5) . .
C12A C13A C14A C15B -92.1(8) . .
C12A C13A C14A C15A -70.3(9) . .
F14 C14 C15 F15 -0.7(5) . .
C13 C14 C15 F15 -180.0(3) . .
F14 C14 C15 C16 179.2(3) . .
C13 C14 C15 C16 0.0(5) . .
C13A C14A C15A C16B -135.8(18) . .
C15B C14A C15A C16B -99(2) . .
C13A C14A C15A C15B -37.0(9) . .
C13A C14A C15A C16A 174.7(6) . .
C15B C14A C15A C16A -148.3(11) . .
C16A C15A C15B C16B -29.6(15) . .
C14A C15A C15B C16B -135.3(13) . .
C16B C15A C15B C14A 135.3(13) . .
C16A C15A C15B C14A 105.7(16) . .
C13A C14A C15B C15A 148.7(8) . .
C13A C14A C15B C16B 169.1(7) . .
C15A C14A C15B C16B 20.4(6) . .
C15B C15A C16A C16B 41(2) . .
C14A C15A C16A C16B 133.8(16) . .
C16B C15A C16A C17A 49.6(14) . .
C15B C15A C16A C17A 90.7(18) . .
C14A C15A C16A C17A -176.7(6) . .
C15B C15A C16B C16A -159.8(10) . .
C14A C15A C16B C16A -78.1(19) . .
C15B C15A C16B C17B 51(2) . .
C16A C15A C16B C17B -149(3) . .
C14A C15A C16B C17B 132.8(17) . .
C16A C15A C16B C15B 159.8(10) . .
C14A C15A C16B C15B 81.6(17) . .
C15B C15A C16B C17A 150.4(14) . .
C16A C15A C16B C17A -49.8(12) . .
C14A C15A C16B C17A -128.0(15) . .
C17A C16A C16B C15A -136.5(12) . .
C17A C16A C16B C17B 23.4(9) . .
C15A C16A C16B C17B 159.9(19) . .
C17A C16A C16B C15B -156.3(16) . .
C15A C16A C16B C15B -19.8(10) . .
C15A C16A C16B C17A 136.5(12) . .
C14A C15B C16B C15A -42.6(13) . .
C15A C15B C16B C16A 31.5(16) . .
C14A C15B C16B C16A -11.1(19) . .
C15A C15B C16B C17B -148.2(18) . .
C14A C15B C16B C17B 169.2(8) . .
C15A C15B C16B C17A -84(2) . .
C14A C15B C16B C17A -127(2) . .
F15 C15 C16 F16 0.2(4) . .
C14 C15 C16 F16 -179.8(3) . .
F15 C15 C16 C11 -178.3(3) . .
C14 C15 C16 C11 1.8(5) . .
C12 C11 C16 F16 179.7(3) . .
Pt1 C11 C16 F16 -1.8(4) . .
C12 C11 C16 C15 -1.9(4) . .
Pt1 C11 C16 C15 176.6(2) . .
C16B C16A C17A C18A -48.8(9) . .
C15A C16A C17A C18A -72.0(8) . .
C16B C16A C17A C17B -18.7(8) . .
C15A C16A C17A C17B -41.8(6) . .
C15A C16A C17A C16B -23.2(7) . .
C15A C16B C17A C18A -151.8(19) . .
C16A C16B C17A C18A 137.7(8) . .
C17B C16B C17A C18A -17.0(6) . .
C15B C16B C17A C18A -90(2) . .
C15A C16B C17A C16A 70.5(17) . .
C17B C16B C17A C16A -154.7(10) . .
C15B C16B C17A C16A 133(2) . .
C15A C16B C17A C17B -135(2) . .
C16A C16B C17A C17B 154.7(10) . .
C15B C16B C17A C17B -73(2) . .
C15A C16B C17B C18A 146.9(19) . .
C16A C16B C17B C18A -1.3(13) . .
C15B C16B C17B C18A 178.5(8) . .
C17A C16B C17B C18A 19.5(7) . .
C15A C16B C17B C17A 127(2) . .
C16A C16B C17B C17A -20.8(8) . .
C15B C16B C17B C17A 159.0(10) . .
C16A C17A C17B C18A -142.2(6) . .
C16B C17A C17B C18A -156.4(8) . .
C18A C17A C17B C16B 156.4(8) . .
C16A C17A C17B C16B 14.2(6) . .
C16B C17B C18A C17A -24.8(8) . .
C16B C17B C18A P2 -155.5(6) . .
C17A C17B C18A P2 -130.7(6) . .
C16A C17A C18A C17B 42.4(6) . .
C16B C17A C18A C17B 17.2(6) . .
C16A C17A C18A P2 176.7(4) . .
C17B C17A C18A P2 134.3(6) . .
C16B C17A C18A P2 151.5(5) . .
C51 P2 C18A C17B -98.4(6) . .
C41 P2 C18A C17B 151.2(6) . .
Pt1 P2 C18A C17B 29.1(7) . .
C51 P2 C18A C17A 147.9(4) . .
C41 P2 C18A C17A 37.5(4) . .
Pt1 P2 C18A C17A -84.6(4) . .
C31 P1 C21 C22 38.6(3) . .
C1A P1 C21 C22 -72.2(3) . .
Pt1 P1 C21 C22 163.7(3) . .
C31 P1 C21 C26 -142.2(3) . .
C1A P1 C21 C26 107.0(3) . .
Pt1 P1 C21 C26 -17.1(3) . .
C26 C21 C22 C23 0.1(6) . .
P1 C21 C22 C23 179.3(3) . .
C21 C22 C23 C24 0.3(7) . .
C22 C23 C24 C25 -0.7(8) . .
C23 C24 C25 C26 0.8(8) . .
C24 C25 C26 C21 -0.4(7) . .
C22 C21 C26 C25 0.0(6) . .
P1 C21 C26 C25 -179.2(3) . .
C21 P1 C31 C36 -126.6(3) . .
C1A P1 C31 C36 -17.7(3) . .
Pt1 P1 C31 C36 109.0(2) . .
C21 P1 C31 C32 57.2(3) . .
C1A P1 C31 C32 166.1(2) . .
Pt1 P1 C31 C32 -67.2(2) . .
C36 C31 C32 C33 -0.9(4) . .
P1 C31 C32 C33 175.5(2) . .
C31 C32 C33 C34 0.0(5) . .
C32 C33 C34 C35 0.9(5) . .
C33 C34 C35 C36 -0.8(5) . .
C32 C31 C36 C35 1.0(5) . .
P1 C31 C36 C35 -175.2(3) . .
C34 C35 C36 C31 -0.2(5) . .
C51 P2 C41 C42 139.4(3) . .
C18A P2 C41 C42 -111.1(3) . .
Pt1 P2 C41 C42 14.4(3) . .
C51 P2 C41 C46 -47.6(3) . .
C18A P2 C41 C46 61.9(3) . .
Pt1 P2 C41 C46 -172.6(2) . .
C46 C41 C42 C43 -1.4(5) . .
P2 C41 C42 C43 171.7(3) . .
C41 C42 C43 C44 -0.1(6) . .
C42 C43 C44 C45 1.6(6) . .
C43 C44 C45 C46 -1.7(6) . .
C44 C45 C46 C41 0.2(6) . .
C42 C41 C46 C45 1.3(5) . .
P2 C41 C46 C45 -171.7(3) . .
C41 P2 C51 C56 -38.0(3) . .
C18A P2 C51 C56 -145.6(3) . .
Pt1 P2 C51 C56 85.4(3) . .
C41 P2 C51 C52 149.9(3) . .
C18A P2 C51 C52 42.3(3) . .
Pt1 P2 C51 C52 -86.7(3) . .
C56 C51 C52 C53 -0.8(5) . .
P2 C51 C52 C53 171.6(3) . .
C51 C52 C53 C54 -0.9(5) . .
C52 C53 C54 C55 1.8(6) . .
C53 C54 C55 C56 -1.2(5) . .
C54 C55 C56 C51 -0.5(5) . .
C52 C51 C56 C55 1.4(5) . .
P2 C51 C56 C55 -170.7(3) . .
C103 C101 C102 C103 -57.4(13) 2_656 .
C101 C102 C103 C101 57.1(13) . 2_656
